data_4123692
loop_
_publ_author_name
'Wang, Xueqiang'
'Liu, Yu'
'Martin, Ruben'

_publ_section_title
;
 Ni-Catalyzed Divergent Cyclization/Carboxylation of Unactivated Primary
 and Secondary Alkyl Halides with CO2.
;
_journal_issue 20
_journal_name_full 'Journal of the American Chemical Society'
_journal_page_first 6476
_journal_page_last 6479
_journal_paper_doi 10.1021/jacs.5b03340
_journal_volume 137
_journal_year 2015
_chemical_formula_sum 'C56 H48 N4 Ni O2'
_chemical_formula_weight 867.69
_chemical_name_systematic
;
 ?
;
_space_group_IT_number 14
_space_group_name_Hall '-P 2yn'
_symmetry_cell_setting monoclinic
_symmetry_space_group_name_Hall '-P 2yn'
_symmetry_space_group_name_H-M 'P 1 21/n 1'
_atom_sites_solution_hydrogens geom
_audit_creation_method SHELXL-2012
_cell_angle_alpha 90
_cell_angle_beta 96.273(3)
_cell_angle_gamma 90
_cell_formula_units_Z 4
_cell_length_a 18.1426(14)
_cell_length_b 11.3329(9)
_cell_length_c 21.2381(15)
_cell_measurement_reflns_used 7624
_cell_measurement_temperature 100(2)
_cell_measurement_theta_max 28.42
_cell_measurement_theta_min 2.28
_cell_volume 4340.6(6)
_computing_cell_refinement 'Bruker APEX2 v2011.4-0'
_computing_data_collection 'Bruker APEX2 v2011.4-0'
_computing_data_reduction 'Bruker SAINT V7.60A'
_computing_molecular_graphics 'Bruker SHELXTL'
_computing_publication_material 'Bruker SHELXTL'
_computing_structure_refinement 'SHELXL-2012 (Sheldrick, 2012)'
_computing_structure_solution Sir2011
_diffrn_ambient_temperature 100(2)
_diffrn_detector_area_resol_mean 512
_diffrn_detector_type '4K CCD area detector APEX II'
_diffrn_measured_fraction_theta_full 0.999
_diffrn_measured_fraction_theta_max 0.929
_diffrn_measurement_device_type 'APEX DUO Kappa 4-axis goniometer'
_diffrn_measurement_method
;
 Fullsphere data collection, phi and omega scans
;
_diffrn_measurement_specimen_support 'magnetic support with MicroMount'
_diffrn_radiation_monochromator 'Quazar MX Multilayer Optics'
_diffrn_radiation_type MoK\a
_diffrn_radiation_wavelength 0.71073
_diffrn_reflns_av_R_equivalents 0.0513
_diffrn_reflns_av_unetI/netI 0.0577
_diffrn_reflns_Laue_measured_fraction_full 0.999
_diffrn_reflns_Laue_measured_fraction_max 0.929
_diffrn_reflns_limit_h_max 24
_diffrn_reflns_limit_h_min -24
_diffrn_reflns_limit_k_max 15
_diffrn_reflns_limit_k_min -15
_diffrn_reflns_limit_l_max 29
_diffrn_reflns_limit_l_min -28
_diffrn_reflns_number 42910
_diffrn_reflns_point_group_measured_fraction_full 0.999
_diffrn_reflns_point_group_measured_fraction_max 0.929
_diffrn_reflns_theta_full 25.242
_diffrn_reflns_theta_max 29.602
_diffrn_reflns_theta_min 1.563
_diffrn_source 'Microfocus source E025 IuS'
_diffrn_source_current 0.6
_diffrn_source_power 50
_diffrn_source_size '0.2 mm x 0.2 mm fine focus'
_diffrn_source_type 'Bruker APEX DUO'
_exptl_absorpt_coefficient_mu 0.496
_exptl_absorpt_correction_T_max 0.952
_exptl_absorpt_correction_T_min 0.856
_exptl_absorpt_correction_type empirical
_exptl_absorpt_process_details
; 
 SADABS Version 2008/1 Bruker-Nonius
 Blessing, Acta Cryst. (1995) A51 33-38
;
_exptl_crystal_colour purple
_exptl_crystal_density_diffrn 1.328
_exptl_crystal_description needle
_exptl_crystal_F_000 1824
_exptl_crystal_size_max 0.45
_exptl_crystal_size_mid 0.10
_exptl_crystal_size_min 0.10
_refine_diff_density_max 0.496
_refine_diff_density_min -0.456
_refine_diff_density_rms 0.067
_refine_ls_extinction_method none
_refine_ls_goodness_of_fit_ref 1.043
_refine_ls_hydrogen_treatment constr
_refine_ls_matrix_type full
_refine_ls_number_parameters 626
_refine_ls_number_reflns 11345
_refine_ls_number_restraints 120
_refine_ls_restrained_S_all 1.065
_refine_ls_R_factor_all 0.0746
_refine_ls_R_factor_gt 0.0455
_refine_ls_shift/su_max 0.002
_refine_ls_shift/su_mean 0.000
_refine_ls_structure_factor_coef Fsqd
_refine_ls_weighting_details
;
 w=1/[\s^2^(Fo^2^)+(0.0445P)^2^+2.1204P]
 where P=(Fo^2^+2Fc^2^)/3
;
_refine_ls_weighting_scheme calc
_refine_ls_wR_factor_gt 0.1022
_refine_ls_wR_factor_ref 0.1150
_reflns_Friedel_coverage 0.000
_reflns_number_gt 8048
_reflns_number_total 11345
_reflns_threshold_expression >2sigma(I)
_cod_data_source_file ja5b03340_si_003.cif
_cod_data_source_block mo_JC589_0m
_cod_depositor_comments
;
The following automatic conversions were performed:

'_symmetry_cell_setting' value 'Monoclinic' changed to 'monoclinic'
according to
/usr/data/users/saulius/crontab/automatic-downloads/rss-feeds/ACS/lib/dictionaries/cif_core.dic
dictionary named 'cif_core.dic' version 2.4.2 from 2011-04-26.

Automatic conversion script
Id: cif_fix_values 3271 2015-04-21 07:52:19Z andrius 

 Adding full bibliography for 4123690--4123692.cif.
;
_cod_original_sg_symbol_H-M P2(1)/n
_cod_database_code 4123692
_shelx_space_group_comment
;
The symmetry employed for this shelxl refinement is uniquely defined
by the following loop, which should always be used as a source of
symmetry information in preference to the above space-group names.
They are only intended as comments.
;
_shelx_estimated_absorpt_t_min 0.807
_shelx_estimated_absorpt_t_max 0.952
_shelxl_version_number 2012-9

loop_
_space_group_symop_operation_xyz
'x, y, z'
'-x+1/2, y+1/2, -z+1/2'
'-x, -y, -z'
'x-1/2, -y-1/2, z-1/2'

loop_
_atom_site_label
_atom_site_type_symbol
_atom_site_fract_x
_atom_site_fract_y
_atom_site_fract_z
_atom_site_U_iso_or_equiv
_atom_site_adp_type
_atom_site_occupancy
_atom_site_site_symmetry_order
_atom_site_calc_flag
_atom_site_refinement_flags_posn
_atom_site_refinement_flags_adp
_atom_site_refinement_flags_occupancy
_atom_site_disorder_assembly
_atom_site_disorder_group
Ni1 Ni 0.77751(2) 0.74313(2) 0.16769(2) 0.01582(7) Uani 1 1 d . . . . .
N1 N 0.80743(8) 0.83567(14) 0.09832(7) 0.0165(3) Uani 1 1 d . . . . .
N2 N 0.72559(8) 0.65132(14) 0.10000(7) 0.0156(3) Uani 1 1 d . . . . .
N3 N 0.72345(9) 0.77885(14) 0.23915(7) 0.0157(3) Uani 1 1 d . . . . .
N4 N 0.85434(8) 0.69695(14) 0.23355(7) 0.0156(3) Uani 1 1 d . . . . .
C1 C 0.78464(10) 0.78875(17) 0.03927(9) 0.0161(4) Uani 1 1 d . . . . .
C2 C 0.84881(11) 0.93568(18) 0.09981(9) 0.0191(4) Uani 1 1 d . . . . .
C3 C 0.86878(11) 0.98687(19) 0.04489(9) 0.0215(4) Uani 1 1 d . . . . .
H3 H 0.8979 1.0567 0.0481 0.026 Uiso 1 1 calc R U . . .
C4 C 0.84752(11) 0.93946(18) -0.01514(9) 0.0196(4) Uani 1 1 d . . . . .
C5 C 0.80267(10) 0.83726(17) -0.01815(9) 0.0168(4) Uani 1 1 d . . . . .
C6 C 0.77049(11) 0.78047(18) -0.07551(9) 0.0200(4) Uani 1 1 d . . . . .
H6 H 0.7824 0.8095 -0.1151 0.024 Uiso 1 1 calc R U . . .
C7 C 0.72402(11) 0.68739(18) -0.07468(9) 0.0204(4) Uani 1 1 d . . . . .
H7 H 0.7041 0.6532 -0.1137 0.024 Uiso 1 1 calc R U . . .
C8 C 0.70370(10) 0.63840(18) -0.01648(9) 0.0176(4) Uani 1 1 d . . . . .
C9 C 0.65303(11) 0.54550(18) -0.01137(9) 0.0192(4) Uani 1 1 d . . . . .
C10 C 0.64202(11) 0.50793(18) 0.04970(9) 0.0195(4) Uani 1 1 d . . . . .
H10 H 0.6085 0.4450 0.0544 0.023 Uiso 1 1 calc R U . . .
C11 C 0.67855(10) 0.55972(17) 0.10362(9) 0.0170(4) Uani 1 1 d . . . . .
C12 C 0.73747(10) 0.68982(17) 0.04023(8) 0.0156(4) Uani 1 1 d . . . . .
C13 C 0.87037(12) 0.98704(19) 0.16424(9) 0.0243(5) Uani 1 1 d . . . . .
H13A H 0.8256 1.0038 0.1847 0.037 Uiso 1 1 calc R U . . .
H13B H 0.8981 1.0603 0.1601 0.037 Uiso 1 1 calc R U . . .
H13C H 0.9015 0.9305 0.1900 0.037 Uiso 1 1 calc R U . . .
C14 C 0.87138(11) 0.99762(19) -0.07199(9) 0.0213(4) Uani 1 1 d . . . . .
C15 C 0.86339(13) 1.1192(2) -0.08011(10) 0.0292(5) Uani 1 1 d . . . . .
H15 H 0.8418 1.1646 -0.0493 0.035 Uiso 1 1 calc R U . . .
C16 C 0.88670(14) 1.1750(2) -0.13284(11) 0.0351(6) Uani 1 1 d . . . . .
H16 H 0.8804 1.2577 -0.1381 0.042 Uiso 1 1 calc R U . . .
C17 C 0.91887(14) 1.1102(2) -0.17748(11) 0.0363(6) Uani 1 1 d . . . . .
H17 H 0.9349 1.1484 -0.2134 0.044 Uiso 1 1 calc R U . . .
C18 C 0.92775(13) 0.9899(2) -0.16996(11) 0.0335(5) Uani 1 1 d . . . . .
H18 H 0.9501 0.9454 -0.2007 0.040 Uiso 1 1 calc R U . . .
C19 C 0.90419(11) 0.9337(2) -0.11766(10) 0.0266(5) Uani 1 1 d . . . . .
H19 H 0.9105 0.8508 -0.1129 0.032 Uiso 1 1 calc R U . . .
C20 C 0.61048(11) 0.48774(18) -0.06686(9) 0.0204(4) Uani 1 1 d . . . . .
C21 C 0.57269(11) 0.5534(2) -0.11624(9) 0.0228(4) Uani 1 1 d . . . . .
H21 H 0.5762 0.6370 -0.1158 0.027 Uiso 1 1 calc R U . . .
C22 C 0.53028(12) 0.4975(2) -0.16564(10) 0.0270(5) Uani 1 1 d . . . . .
H22 H 0.5049 0.5430 -0.1988 0.032 Uiso 1 1 calc R U . . .
C23 C 0.52470(13) 0.3759(2) -0.16698(10) 0.0302(5) Uani 1 1 d . . . . .
H23 H 0.4957 0.3378 -0.2010 0.036 Uiso 1 1 calc R U . . .
C24 C 0.56142(13) 0.3099(2) -0.11875(11) 0.0325(5) Uani 1 1 d . . . . .
H24 H 0.5576 0.2263 -0.1195 0.039 Uiso 1 1 calc R U . . .
C25 C 0.60393(12) 0.3654(2) -0.06919(10) 0.0274(5) Uani 1 1 d . . . . .
H25 H 0.6290 0.3191 -0.0362 0.033 Uiso 1 1 calc R U . . .
C26 C 0.66815(11) 0.51774(18) 0.16898(9) 0.0210(4) Uani 1 1 d . . . . .
H26A H 0.7166 0.4993 0.1920 0.032 Uiso 1 1 calc R U . . .
H26B H 0.6371 0.4468 0.1661 0.032 Uiso 1 1 calc R U . . .
H26C H 0.6440 0.5797 0.1915 0.032 Uiso 1 1 calc R U . . .
C27 C 0.76079(10) 0.74845(16) 0.29706(8) 0.0148(4) Uani 1 1 d . . . . .
C28 C 0.65410(10) 0.82419(17) 0.23975(9) 0.0177(4) Uani 1 1 d . . . . .
C29 C 0.62245(11) 0.84017(18) 0.29574(9) 0.0197(4) Uani 1 1 d . . . . .
H29 H 0.5738 0.8719 0.2940 0.024 Uiso 1 1 calc R U . . .
C30 C 0.66015(10) 0.81095(17) 0.35479(9) 0.0172(4) Uani 1 1 d . . . . .
C31 C 0.73149(10) 0.76191(17) 0.35539(9) 0.0162(4) Uani 1 1 d . . . . .
C32 C 0.77681(11) 0.72041(18) 0.41078(9) 0.0188(4) Uani 1 1 d . . . . .
H32 H 0.7569 0.7198 0.4504 0.023 Uiso 1 1 calc R U . . .
C33 C 0.84712(11) 0.68210(17) 0.40795(9) 0.0184(4) Uani 1 1 d . . . . .
H33 H 0.8751 0.6558 0.4457 0.022 Uiso 1 1 calc R U . . .
C34 C 0.88078(10) 0.67987(16) 0.34970(8) 0.0156(4) Uani 1 1 d . . . . .
C35 C 0.95513(10) 0.64889(17) 0.34351(9) 0.0166(4) Uani 1 1 d . . . . .
C36 C 0.97495(10) 0.64047(17) 0.28156(9) 0.0183(4) Uani 1 1 d . . . . .
H36 H 1.0245 0.6197 0.2757 0.022 Uiso 1 1 calc R U . . .
C37 C 0.92504(10) 0.66129(17) 0.22870(9) 0.0175(4) Uani 1 1 d . . . . .
C38 C 0.83376(10) 0.70612(17) 0.29406(8) 0.0149(4) Uani 1 1 d . . . . .
C39 C 0.61544(11) 0.85873(19) 0.17664(9) 0.0221(4) Uani 1 1 d . . . . .
H39A H 0.6447 0.9187 0.1574 0.033 Uiso 1 1 calc R U . . .
H39B H 0.5664 0.8908 0.1821 0.033 Uiso 1 1 calc R U . . .
H39C H 0.6098 0.7893 0.1491 0.033 Uiso 1 1 calc R U . . .
C40 C 0.62494(11) 0.83590(18) 0.41327(9) 0.0192(4) Uani 1 1 d . . . . .
C41 C 0.55330(12) 0.7962(2) 0.41935(10) 0.0247(5) Uani 1 1 d . . . . .
H41 H 0.5275 0.7510 0.3863 0.030 Uiso 1 1 calc R U . . .
C42 C 0.51934(13) 0.8222(2) 0.47317(11) 0.0310(5) Uani 1 1 d . . . . .
H42 H 0.4709 0.7935 0.4771 0.037 Uiso 1 1 calc R U . . .
C43 C 0.55586(13) 0.8896(2) 0.52103(10) 0.0324(5) Uani 1 1 d . . . . .
H43 H 0.5323 0.9083 0.5576 0.039 Uiso 1 1 calc R U . . .
C44 C 0.62686(13) 0.9298(2) 0.51551(10) 0.0309(5) Uani 1 1 d . . . . .
H44 H 0.6520 0.9762 0.5484 0.037 Uiso 1 1 calc R U . . .
C45 C 0.66145(12) 0.9029(2) 0.46227(9) 0.0248(5) Uani 1 1 d . . . . .
H45 H 0.7104 0.9303 0.4591 0.030 Uiso 1 1 calc R U . . .
C46 C 1.01091(10) 0.62396(18) 0.39820(9) 0.0191(4) Uani 1 1 d . . . . .
C47 C 1.01542(11) 0.69064(19) 0.45383(9) 0.0222(4) Uani 1 1 d . . . . .
H47 H 0.9813 0.7533 0.4573 0.027 Uiso 1 1 calc R U . . .
C48 C 1.06896(12) 0.6667(2) 0.50405(10) 0.0279(5) Uani 1 1 d . . . . .
H48 H 1.0707 0.7125 0.5417 0.033 Uiso 1 1 calc R U . . .
C49 C 1.11944(12) 0.5773(2) 0.49980(10) 0.0295(5) Uani 1 1 d . . . . .
H49 H 1.1555 0.5606 0.5345 0.035 Uiso 1 1 calc R U . . .
C50 C 1.11737(12) 0.5119(2) 0.44462(11) 0.0290(5) Uani 1 1 d . . . . .
H50 H 1.1527 0.4510 0.4411 0.035 Uiso 1 1 calc R U . . .
C51 C 1.06365(11) 0.53509(19) 0.39425(10) 0.0237(4) Uani 1 1 d . . . . .
H51 H 1.0628 0.4898 0.3565 0.028 Uiso 1 1 calc R U . . .
C52 C 0.94600(11) 0.64615(19) 0.16277(9) 0.0228(4) Uani 1 1 d . . . . .
H52A H 0.9108 0.5926 0.1390 0.034 Uiso 1 1 calc R U . . .
H52B H 0.9961 0.6130 0.1647 0.034 Uiso 1 1 calc R U . . .
H52C H 0.9448 0.7230 0.1415 0.034 Uiso 1 1 calc R U . . .
O1S O 0.1278(3) 0.5254(6) 0.2240(3) 0.0875(17) Uani 0.55 1 d D U P A 1
O2S O 0.2415(2) 0.3533(4) 0.2282(2) 0.0702(12) Uani 0.55 1 d D U P A 1
C1S C 0.2014(4) 0.5525(6) 0.2082(4) 0.0820(18) Uani 0.55 1 d D U P A 1
H1S1 H 0.2136 0.6357 0.2193 0.098 Uiso 0.55 1 calc R U P A 1
H1S2 H 0.2031 0.5428 0.1621 0.098 Uiso 0.55 1 calc R U P A 1
C2S C 0.2562(3) 0.4743(5) 0.2428(4) 0.0796(15) Uani 0.55 1 d D U P A 1
H2S1 H 0.3063 0.4948 0.2318 0.096 Uiso 0.55 1 calc R U P A 1
H2S2 H 0.2557 0.4866 0.2889 0.096 Uiso 0.55 1 calc R U P A 1
C3S C 0.1682(3) 0.3252(6) 0.2437(4) 0.0807(16) Uani 0.55 1 d D U P A 1
H3S1 H 0.1660 0.3354 0.2897 0.097 Uiso 0.55 1 calc R U P A 1
H3S2 H 0.1565 0.2419 0.2327 0.097 Uiso 0.55 1 calc R U P A 1
C4S C 0.1130(3) 0.4037(7) 0.2080(4) 0.0868(18) Uani 0.55 1 d D U P A 1
H4S1 H 0.1148 0.3923 0.1619 0.104 Uiso 0.55 1 calc R U P A 1
H4S2 H 0.0626 0.3826 0.2179 0.104 Uiso 0.55 1 calc R U P A 1
O1S' O 0.1315(3) 0.5401(5) 0.1969(3) 0.0514(14) Uani 0.45 1 d D U P B 2
O2S' O 0.2084(4) 0.3528(5) 0.2582(3) 0.0828(15) Uani 0.45 1 d D U P B 2
C1S' C 0.2032(5) 0.5572(6) 0.2315(4) 0.0659(18) Uani 0.45 1 d D U P B 2
H1S3 H 0.2061 0.6379 0.2494 0.079 Uiso 0.45 1 calc R U P B 2
H1S4 H 0.2417 0.5502 0.2020 0.079 Uiso 0.45 1 calc R U P B 2
C2S' C 0.2184(4) 0.4717(5) 0.2826(3) 0.0650(15) Uani 0.45 1 d D U P B 2
H2S3 H 0.2699 0.4818 0.3026 0.078 Uiso 0.45 1 calc R U P B 2
H2S4 H 0.1844 0.4856 0.3153 0.078 Uiso 0.45 1 calc R U P B 2
C3S' C 0.1316(5) 0.3405(6) 0.2337(4) 0.0672(16) Uani 0.45 1 d D U P B 2
H3S3 H 0.0994 0.3607 0.2668 0.081 Uiso 0.45 1 calc R U P B 2
H3S4 H 0.1212 0.2581 0.2201 0.081 Uiso 0.45 1 calc R U P B 2
C4S' C 0.1170(4) 0.4208(5) 0.1795(3) 0.0515(15) Uani 0.45 1 d D U P B 2
H4S3 H 0.1485 0.3980 0.1462 0.062 Uiso 0.45 1 calc R U P B 2
H4S4 H 0.0645 0.4128 0.1616 0.062 Uiso 0.45 1 calc R U P B 2

loop_
_atom_site_aniso_label
_atom_site_aniso_U_11
_atom_site_aniso_U_22
_atom_site_aniso_U_33
_atom_site_aniso_U_23
_atom_site_aniso_U_13
_atom_site_aniso_U_12
Ni1 0.01846(13) 0.01884(14) 0.00998(12) 0.00036(9) 0.00077(9) -0.00003(10)
N1 0.0180(8) 0.0163(9) 0.0149(8) -0.0004(6) 0.0006(6) 0.0013(6)
N2 0.0177(8) 0.0167(8) 0.0126(8) 0.0026(6) 0.0027(6) 0.0014(6)
N3 0.0181(8) 0.0147(8) 0.0141(8) -0.0005(6) 0.0006(6) 0.0004(6)
N4 0.0184(8) 0.0165(8) 0.0120(8) -0.0005(6) 0.0028(6) 0.0001(6)
C1 0.0166(9) 0.0176(10) 0.0138(9) 0.0010(7) 0.0009(7) 0.0024(7)
C2 0.0201(10) 0.0180(10) 0.0191(10) -0.0001(8) 0.0008(7) -0.0004(8)
C3 0.0232(10) 0.0196(11) 0.0217(10) 0.0017(8) 0.0023(8) -0.0046(8)
C4 0.0203(10) 0.0215(11) 0.0170(10) 0.0026(8) 0.0026(7) -0.0006(8)
C5 0.0178(9) 0.0183(10) 0.0143(9) 0.0009(7) 0.0025(7) 0.0017(8)
C6 0.0240(10) 0.0242(11) 0.0120(9) 0.0019(7) 0.0034(7) -0.0006(8)
C7 0.0244(10) 0.0235(11) 0.0130(9) -0.0013(8) 0.0004(8) -0.0015(9)
C8 0.0189(9) 0.0193(10) 0.0143(9) 0.0000(7) 0.0011(7) 0.0013(8)
C9 0.0219(10) 0.0198(11) 0.0154(10) -0.0015(7) 0.0000(7) -0.0001(8)
C10 0.0225(10) 0.0161(10) 0.0197(10) 0.0002(8) 0.0019(8) -0.0025(8)
C11 0.0179(9) 0.0162(10) 0.0170(9) 0.0016(7) 0.0029(7) 0.0017(8)
C12 0.0188(9) 0.0158(10) 0.0122(9) 0.0012(7) 0.0020(7) 0.0018(8)
C13 0.0316(11) 0.0225(11) 0.0184(10) -0.0019(8) 0.0004(8) -0.0077(9)
C14 0.0212(10) 0.0257(11) 0.0170(10) 0.0032(8) 0.0028(8) -0.0050(8)
C15 0.0403(13) 0.0253(12) 0.0227(11) -0.0003(9) 0.0074(9) -0.0065(10)
C16 0.0548(16) 0.0247(13) 0.0260(12) 0.0038(9) 0.0056(11) -0.0093(11)
C17 0.0504(15) 0.0365(14) 0.0236(12) 0.0050(10) 0.0114(10) -0.0172(12)
C18 0.0365(13) 0.0407(15) 0.0259(12) -0.0004(10) 0.0148(10) -0.0062(11)
C19 0.0256(11) 0.0284(12) 0.0269(11) 0.0046(9) 0.0077(9) 0.0006(9)
C20 0.0218(10) 0.0223(11) 0.0171(10) -0.0017(8) 0.0019(8) -0.0035(8)
C21 0.0262(10) 0.0247(11) 0.0175(10) -0.0013(8) 0.0027(8) -0.0023(9)
C22 0.0275(11) 0.0353(13) 0.0177(10) 0.0013(9) 0.0007(8) -0.0023(10)
C23 0.0359(12) 0.0351(14) 0.0188(11) -0.0063(9) -0.0004(9) -0.0098(10)
C24 0.0444(14) 0.0228(12) 0.0295(13) -0.0056(9) 0.0002(10) -0.0089(11)
C25 0.0355(12) 0.0254(12) 0.0205(11) 0.0012(9) -0.0001(9) -0.0032(10)
C26 0.0265(10) 0.0200(11) 0.0170(10) 0.0020(8) 0.0047(8) -0.0021(8)
C27 0.0175(9) 0.0134(9) 0.0132(9) 0.0010(7) 0.0001(7) -0.0017(8)
C28 0.0198(9) 0.0163(10) 0.0163(9) -0.0010(7) -0.0007(7) 0.0003(8)
C29 0.0170(9) 0.0214(11) 0.0208(10) -0.0021(8) 0.0023(8) 0.0027(8)
C30 0.0189(9) 0.0165(10) 0.0167(10) -0.0019(7) 0.0041(7) -0.0021(8)
C31 0.0189(9) 0.0154(10) 0.0144(9) 0.0003(7) 0.0020(7) -0.0018(8)
C32 0.0234(10) 0.0208(11) 0.0126(9) -0.0003(7) 0.0041(7) -0.0014(8)
C33 0.0231(10) 0.0188(10) 0.0126(9) 0.0016(7) -0.0013(7) 0.0015(8)
C34 0.0188(9) 0.0132(10) 0.0146(9) 0.0005(7) 0.0015(7) 0.0001(7)
C35 0.0180(9) 0.0146(10) 0.0169(10) 0.0007(7) 0.0001(7) -0.0007(7)
C36 0.0161(9) 0.0185(10) 0.0205(10) 0.0005(8) 0.0035(7) 0.0002(8)
C37 0.0198(9) 0.0157(10) 0.0175(10) 0.0005(7) 0.0038(7) -0.0006(8)
C38 0.0186(9) 0.0138(9) 0.0123(9) -0.0004(7) 0.0015(7) -0.0009(7)
C39 0.0234(10) 0.0261(11) 0.0159(10) 0.0008(8) -0.0010(8) 0.0069(9)
C40 0.0222(10) 0.0183(10) 0.0176(10) 0.0021(8) 0.0047(8) 0.0042(8)
C41 0.0233(10) 0.0266(12) 0.0248(11) 0.0009(9) 0.0056(8) 0.0030(9)
C42 0.0263(11) 0.0350(14) 0.0343(13) 0.0072(10) 0.0147(9) 0.0038(10)
C43 0.0406(13) 0.0358(14) 0.0237(12) 0.0038(10) 0.0175(10) 0.0129(11)
C44 0.0401(13) 0.0331(13) 0.0205(11) -0.0055(9) 0.0069(9) 0.0040(11)
C45 0.0254(11) 0.0273(12) 0.0221(11) -0.0020(8) 0.0044(8) -0.0002(9)
C46 0.0182(9) 0.0198(11) 0.0189(10) 0.0028(8) 0.0004(7) -0.0040(8)
C47 0.0214(10) 0.0240(11) 0.0208(10) 0.0010(8) 0.0000(8) -0.0026(8)
C48 0.0297(11) 0.0333(13) 0.0190(11) 0.0023(9) -0.0048(9) -0.0089(10)
C49 0.0236(11) 0.0345(14) 0.0278(12) 0.0113(10) -0.0095(9) -0.0075(10)
C50 0.0235(11) 0.0255(12) 0.0364(13) 0.0071(10) -0.0035(9) 0.0007(9)
C51 0.0204(10) 0.0231(11) 0.0267(11) 0.0008(8) -0.0014(8) -0.0011(8)
C52 0.0229(10) 0.0289(12) 0.0175(10) 0.0014(8) 0.0053(8) 0.0036(9)
O1S 0.046(2) 0.093(3) 0.123(4) -0.020(3) 0.006(3) 0.024(2)
O2S 0.0405(19) 0.077(3) 0.093(3) -0.019(2) 0.0048(19) 0.009(2)
C1S 0.050(3) 0.081(3) 0.112(4) -0.015(3) -0.006(3) 0.012(3)
C2S 0.048(2) 0.075(3) 0.111(4) -0.018(3) -0.010(3) 0.006(2)
C3S 0.036(3) 0.093(3) 0.111(4) -0.018(3) 0.000(3) 0.002(2)
C4S 0.041(2) 0.093(4) 0.124(4) -0.011(4) -0.005(3) 0.010(3)
O1S' 0.047(3) 0.029(2) 0.073(3) 0.001(2) -0.014(2) -0.0045(19)
O2S' 0.085(3) 0.062(3) 0.094(3) 0.007(3) -0.025(3) -0.008(3)
C1S' 0.052(3) 0.050(3) 0.091(4) 0.006(3) -0.012(3) -0.010(3)
C2S' 0.056(3) 0.059(3) 0.075(4) -0.002(3) -0.017(3) -0.005(3)
C3S' 0.074(3) 0.047(3) 0.076(3) 0.009(3) -0.011(3) -0.009(3)
C4S' 0.054(3) 0.034(3) 0.065(3) 0.000(2) 0.000(3) -0.009(2)

loop_
_atom_type_symbol
_atom_type_description
_atom_type_scat_dispersion_real
_atom_type_scat_dispersion_imag
_atom_type_scat_source
C C 0.0033 0.0016 'International Tables Vol C Tables 4.2.6.8 and 6.1.1.4'
H H 0.0000 0.0000 'International Tables Vol C Tables 4.2.6.8 and 6.1.1.4'
N N 0.0061 0.0033 'International Tables Vol C Tables 4.2.6.8 and 6.1.1.4'
Ni Ni 0.3393 1.1124 'International Tables Vol C Tables 4.2.6.8 and 6.1.1.4'
O O 0.0106 0.0060 'International Tables Vol C Tables 4.2.6.8 and 6.1.1.4'

loop_
_geom_angle_atom_site_label_1
_geom_angle_atom_site_label_2
_geom_angle_atom_site_label_3
_geom_angle
N1 Ni1 N2 83.10(7)
N1 Ni1 N4 117.21(7)
N2 Ni1 N4 130.20(7)
N1 Ni1 N3 133.76(7)
N2 Ni1 N3 116.58(7)
N4 Ni1 N3 82.92(6)
C2 N1 C1 116.85(16)
C2 N1 Ni1 129.44(13)
C1 N1 Ni1 113.66(13)
C11 N2 C12 117.25(16)
C11 N2 Ni1 129.07(12)
C12 N2 Ni1 113.64(12)
C28 N3 C27 116.74(16)
C28 N3 Ni1 129.35(13)
C27 N3 Ni1 113.84(12)
C37 N4 C38 116.51(15)
C37 N4 Ni1 129.52(12)
C38 N4 Ni1 113.92(12)
N1 C1 C5 124.08(18)
N1 C1 C12 114.43(16)
C5 C1 C12 121.41(17)
N1 C2 C3 121.63(18)
N1 C2 C13 115.71(17)
C3 C2 C13 122.66(18)
C2 C3 C4 122.35(19)
C3 C4 C5 117.15(17)
C3 C4 C14 119.74(18)
C5 C4 C14 123.11(17)
C1 C5 C4 117.90(17)
C1 C5 C6 116.48(17)
C4 C5 C6 125.55(17)
C7 C6 C5 122.15(17)
C6 C7 C8 122.07(18)
C9 C8 C12 117.84(17)
C9 C8 C7 125.78(17)
C12 C8 C7 116.38(17)
C10 C9 C8 117.31(17)
C10 C9 C20 119.06(18)
C8 C9 C20 123.62(17)
C11 C10 C9 122.13(18)
N2 C11 C10 121.67(17)
N2 C11 C26 116.16(16)
C10 C11 C26 122.17(18)
N2 C12 C1 114.83(16)
N2 C12 C8 123.74(17)
C1 C12 C8 121.40(17)
C15 C14 C19 118.28(19)
C15 C14 C4 120.33(19)
C19 C14 C4 121.37(19)
C16 C15 C14 120.8(2)
C17 C16 C15 120.1(2)
C16 C17 C18 119.9(2)
C17 C18 C19 120.3(2)
C18 C19 C14 120.7(2)
C25 C20 C21 117.97(19)
C25 C20 C9 120.07(18)
C21 C20 C9 121.87(19)
C22 C21 C20 120.7(2)
C23 C22 C21 120.3(2)
C24 C23 C22 119.8(2)
C23 C24 C25 120.1(2)
C24 C25 C20 121.1(2)
N3 C27 C31 124.09(17)
N3 C27 C38 114.48(16)
C31 C27 C38 121.38(16)
N3 C28 C29 121.80(17)
N3 C28 C39 115.73(16)
C29 C28 C39 122.45(17)
C28 C29 C30 121.93(18)
C29 C30 C31 117.40(17)
C29 C30 C40 119.42(17)
C31 C30 C40 123.16(17)
C30 C31 C27 118.02(17)
C30 C31 C32 125.41(17)
C27 C31 C32 116.54(17)
C33 C32 C31 121.68(17)
C32 C33 C34 122.28(17)
C38 C34 C35 118.04(16)
C38 C34 C33 116.21(16)
C35 C34 C33 125.69(16)
C36 C35 C34 116.64(16)
C36 C35 C46 119.90(17)
C34 C35 C46 123.45(17)
C37 C36 C35 122.46(17)
N4 C37 C36 121.90(17)
N4 C37 C52 116.25(16)
C36 C37 C52 121.85(17)
N4 C38 C34 124.27(17)
N4 C38 C27 114.62(16)
C34 C38 C27 121.09(16)
C41 C40 C45 118.54(18)
C41 C40 C30 120.44(18)
C45 C40 C30 120.98(18)
C42 C41 C40 120.7(2)
C43 C42 C41 120.2(2)
C42 C43 C44 119.7(2)
C43 C44 C45 120.4(2)
C44 C45 C40 120.5(2)
C47 C46 C51 117.59(18)
C47 C46 C35 122.11(18)
C51 C46 C35 120.23(18)
C48 C47 C46 121.0(2)
C49 C48 C47 120.5(2)
C48 C49 C50 119.60(19)
C49 C50 C51 120.1(2)
C50 C51 C46 121.1(2)
C4S O1S C1S 107.6(5)
C2S O2S C3S 108.6(5)
O1S C1S C2S 110.4(6)
O2S C2S C1S 111.9(5)
O2S C3S C4S 109.8(5)
O1S C4S C3S 110.8(5)
C4S' O1S' C1S' 113.1(5)
C3S' O2S' C2S' 107.3(5)
O1S' C1S' C2S' 112.2(5)
O2S' C2S' C1S' 110.3(5)
O2S' C3S' C4S' 108.0(6)
O1S' C4S' C3S' 112.0(5)

loop_
_geom_bond_atom_site_label_1
_geom_bond_atom_site_label_2
_geom_bond_distance
Ni1 N1 1.9339(16)
Ni1 N2 1.9341(16)
Ni1 N4 1.9358(15)
Ni1 N3 1.9376(16)
N1 C2 1.358(2)
N1 C1 1.383(2)
N2 C11 1.351(2)
N2 C12 1.381(2)
N3 C28 1.360(2)
N3 C27 1.381(2)
N4 C37 1.359(2)
N4 C38 1.381(2)
C1 C5 1.408(3)
C1 C12 1.412(3)
C2 C3 1.386(3)
C2 C13 1.499(3)
C3 C4 1.398(3)
C4 C5 1.413(3)
C4 C14 1.481(3)
C5 C6 1.444(3)
C6 C7 1.352(3)
C7 C8 1.439(3)
C8 C9 1.410(3)
C8 C12 1.416(3)
C9 C10 1.400(3)
C9 C20 1.488(3)
C10 C11 1.389(3)
C11 C26 1.499(3)
C14 C15 1.395(3)
C14 C19 1.395(3)
C15 C16 1.391(3)
C16 C17 1.378(3)
C17 C18 1.380(3)
C18 C19 1.388(3)
C20 C25 1.392(3)
C20 C21 1.402(3)
C21 C22 1.385(3)
C22 C23 1.382(3)
C23 C24 1.379(3)
C24 C25 1.386(3)
C27 C31 1.409(2)
C27 C38 1.416(3)
C28 C29 1.388(3)
C28 C39 1.495(3)
C29 C30 1.401(3)
C30 C31 1.407(3)
C30 C40 1.485(3)
C31 C32 1.439(3)
C32 C33 1.355(3)
C33 C34 1.438(3)
C34 C38 1.411(2)
C34 C35 1.414(3)
C35 C36 1.405(3)
C35 C46 1.482(3)
C36 C37 1.383(3)
C37 C52 1.500(3)
C40 C41 1.394(3)
C40 C45 1.396(3)
C41 C42 1.388(3)
C42 C43 1.382(3)
C43 C44 1.383(3)
C44 C45 1.386(3)
C46 C47 1.397(3)
C46 C51 1.398(3)
C47 C48 1.389(3)
C48 C49 1.375(3)
C49 C50 1.384(3)
C50 C51 1.391(3)
O1S C4S 1.440(7)
O1S C1S 1.444(7)
O2S C2S 1.424(6)
O2S C3S 1.440(6)
C1S C2S 1.468(7)
C3S C4S 1.484(7)
O1S' C4S' 1.419(6)
O1S' C1S' 1.436(7)
O2S' C3S' 1.440(7)
O2S' C2S' 1.448(7)
C1S' C2S' 1.459(7)
C3S' C4S' 1.468(7)

loop_
_geom_torsion_atom_site_label_1
_geom_torsion_atom_site_label_2
_geom_torsion_atom_site_label_3
_geom_torsion_atom_site_label_4
_geom_torsion
C2 N1 C1 C5 1.0(3)
Ni1 N1 C1 C5 -176.92(15)
C2 N1 C1 C12 -175.70(16)
Ni1 N1 C1 C12 6.4(2)
C1 N1 C2 C3 -1.5(3)
Ni1 N1 C2 C3 176.04(15)
C1 N1 C2 C13 177.83(17)
Ni1 N1 C2 C13 -4.7(3)
N1 C2 C3 C4 0.3(3)
C13 C2 C3 C4 -179.00(19)
C2 C3 C4 C5 1.5(3)
C2 C3 C4 C14 -179.30(19)
N1 C1 C5 C4 0.7(3)
C12 C1 C5 C4 177.20(18)
N1 C1 C5 C6 -176.52(17)
C12 C1 C5 C6 0.0(3)
C3 C4 C5 C1 -1.9(3)
C14 C4 C5 C1 178.92(18)
C3 C4 C5 C6 175.07(19)
C14 C4 C5 C6 -4.1(3)
C1 C5 C6 C7 1.6(3)
C4 C5 C6 C7 -175.5(2)
C5 C6 C7 C8 -0.2(3)
C6 C7 C8 C9 176.7(2)
C6 C7 C8 C12 -2.6(3)
C12 C8 C9 C10 -2.4(3)
C7 C8 C9 C10 178.33(19)
C12 C8 C9 C20 176.59(18)
C7 C8 C9 C20 -2.7(3)
C8 C9 C10 C11 0.6(3)
C20 C9 C10 C11 -178.48(18)
C12 N2 C11 C10 -1.6(3)
Ni1 N2 C11 C10 175.81(14)
C12 N2 C11 C26 178.50(16)
Ni1 N2 C11 C26 -4.1(3)
C9 C10 C11 N2 1.5(3)
C9 C10 C11 C26 -178.55(18)
C11 N2 C12 C1 177.48(16)
Ni1 N2 C12 C1 -0.3(2)
C11 N2 C12 C8 -0.4(3)
Ni1 N2 C12 C8 -178.20(15)
N1 C1 C12 N2 -4.0(2)
C5 C1 C12 N2 179.24(17)
N1 C1 C12 C8 173.96(17)
C5 C1 C12 C8 -2.8(3)
C9 C8 C12 N2 2.4(3)
C7 C8 C12 N2 -178.22(17)
C9 C8 C12 C1 -175.32(18)
C7 C8 C12 C1 4.0(3)
C3 C4 C14 C15 -47.9(3)
C5 C4 C14 C15 131.3(2)
C3 C4 C14 C19 130.3(2)
C5 C4 C14 C19 -50.6(3)
C19 C14 C15 C16 0.8(3)
C4 C14 C15 C16 179.0(2)
C14 C15 C16 C17 -0.7(4)
C15 C16 C17 C18 0.2(4)
C16 C17 C18 C19 0.2(4)
C17 C18 C19 C14 -0.1(3)
C15 C14 C19 C18 -0.4(3)
C4 C14 C19 C18 -178.6(2)
C10 C9 C20 C25 -45.1(3)
C8 C9 C20 C25 135.9(2)
C10 C9 C20 C21 131.3(2)
C8 C9 C20 C21 -47.6(3)
C25 C20 C21 C22 0.0(3)
C9 C20 C21 C22 -176.53(19)
C20 C21 C22 C23 -0.1(3)
C21 C22 C23 C24 0.2(3)
C22 C23 C24 C25 -0.2(4)
C23 C24 C25 C20 0.1(4)
C21 C20 C25 C24 0.0(3)
C9 C20 C25 C24 176.6(2)
C28 N3 C27 C31 -0.1(3)
Ni1 N3 C27 C31 -177.55(15)
C28 N3 C27 C38 -177.62(17)
Ni1 N3 C27 C38 5.0(2)
C27 N3 C28 C29 0.5(3)
Ni1 N3 C28 C29 177.45(14)
C27 N3 C28 C39 178.78(17)
Ni1 N3 C28 C39 -4.3(3)
N3 C28 C29 C30 0.2(3)
C39 C28 C29 C30 -177.92(19)
C28 C29 C30 C31 -1.3(3)
C28 C29 C30 C40 176.82(18)
C29 C30 C31 C27 1.6(3)
C40 C30 C31 C27 -176.44(18)
C29 C30 C31 C32 -176.31(19)
C40 C30 C31 C32 5.6(3)
N3 C27 C31 C30 -1.0(3)
C38 C27 C31 C30 176.35(18)
N3 C27 C31 C32 177.16(17)
C38 C27 C31 C32 -5.5(3)
C30 C31 C32 C33 -175.18(19)
C27 C31 C32 C33 6.9(3)
C31 C32 C33 C34 -0.3(3)
C32 C33 C34 C38 -7.5(3)
C32 C33 C34 C35 175.46(19)
C38 C34 C35 C36 -3.4(3)
C33 C34 C35 C36 173.56(18)
C38 C34 C35 C46 177.50(18)
C33 C34 C35 C46 -5.5(3)
C34 C35 C36 C37 0.1(3)
C46 C35 C36 C37 179.19(18)
C38 N4 C37 C36 -2.9(3)
Ni1 N4 C37 C36 174.63(15)
C38 N4 C37 C52 177.29(17)
Ni1 N4 C37 C52 -5.2(3)
C35 C36 C37 N4 3.3(3)
C35 C36 C37 C52 -176.93(18)
C37 N4 C38 C34 -0.7(3)
Ni1 N4 C38 C34 -178.62(15)
C37 N4 C38 C27 177.37(17)
Ni1 N4 C38 C27 -0.6(2)
C35 C34 C38 N4 3.9(3)
C33 C34 C38 N4 -173.36(17)
C35 C34 C38 C27 -174.01(18)
C33 C34 C38 C27 8.7(3)
N3 C27 C38 N4 -2.9(2)
C31 C27 C38 N4 179.55(17)
N3 C27 C38 C34 175.24(17)
C31 C27 C38 C34 -2.3(3)
C29 C30 C40 C41 52.4(3)
C31 C30 C40 C41 -129.6(2)
C29 C30 C40 C45 -125.3(2)
C31 C30 C40 C45 52.7(3)
C45 C40 C41 C42 -0.5(3)
C30 C40 C41 C42 -178.2(2)
C40 C41 C42 C43 1.1(3)
C41 C42 C43 C44 -0.9(3)
C42 C43 C44 C45 0.1(4)
C43 C44 C45 C40 0.6(3)
C41 C40 C45 C44 -0.4(3)
C30 C40 C45 C44 177.3(2)
C36 C35 C46 C47 140.5(2)
C34 C35 C46 C47 -40.5(3)
C36 C35 C46 C51 -36.4(3)
C34 C35 C46 C51 142.7(2)
C51 C46 C47 C48 -2.0(3)
C35 C46 C47 C48 -178.97(19)
C46 C47 C48 C49 0.8(3)
C47 C48 C49 C50 0.9(3)
C48 C49 C50 C51 -1.1(3)
C49 C50 C51 C46 -0.2(3)
C47 C46 C51 C50 1.8(3)
C35 C46 C51 C50 178.74(19)
C4S O1S C1S C2S -58.5(8)
C3S O2S C2S C1S -58.2(8)
O1S C1S C2S O2S 59.6(9)
C2S O2S C3S C4S 57.9(8)
C1S O1S C4S C3S 59.6(8)
O2S C3S C4S O1S -60.6(8)
C4S' O1S' C1S' C2S' -47.7(10)
C3S' O2S' C2S' C1S' -63.1(9)
O1S' C1S' C2S' O2S' 54.1(10)
C2S' O2S' C3S' C4S' 65.0(8)
C1S' O1S' C4S' C3S' 50.7(9)
O2S' C3S' C4S' O1S' -59.6(9)
